data_1566822
loop_
_publ_author_name
'Zhou, Jun'
'Mao, Lijun'
'Wu, Meng-Xiang'
'Peng, Zhiyong'
'Yang, Yiming'
'Zhou, Manfei'
'Zhao, Xiao-Li'
'Shi, Xueliang'
'Yang, Hai-Bo'

_publ_section_title
;
 Extended phenothiazines: synthesis, photophysical and redox properties,
 and efficient photocatalytic oxidative coupling of amines
;
_journal_name_full 'Chemical Science'
_journal_paper_doi 10.1039/D2SC01086K
_journal_year 2022
_chemical_formula_moiety 'C52 H47 N S'
_chemical_formula_sum 'C52 H47 N S'
_chemical_formula_weight 717.96
_space_group_crystal_system trigonal
_space_group_IT_number 148
_space_group_name_Hall '-R 3'
_space_group_name_H-M_alt 'R -3 :H'
_atom_sites_solution_hydrogens geom
_atom_sites_solution_primary dual
_audit_creation_date 2021-08-17
_audit_creation_method
;
Olex2 1.2
(compiled 2018.05.29 svn.r3508 for OlexSys, GUI svn.r5506)
;
_audit_update_record
;
2022-01-20 deposited with the CCDC.	2022-04-08 downloaded from the CCDC.
;
_cell_angle_alpha 90
_cell_angle_beta 90
_cell_angle_gamma 120
_cell_formula_units_Z 18
_cell_length_a 36.5917(5)
_cell_length_b 36.5917(5)
_cell_length_c 17.7385(3)
_cell_measurement_reflns_used 27436
_cell_measurement_temperature 170.00(10)
_cell_measurement_theta_max 74.2230
_cell_measurement_theta_min 3.7240
_cell_volume 20569.0(5)
_computing_cell_refinement 'CrysAlisPro 1.171.39.32a (Rigaku OD, 2017)'
_computing_data_collection 'CrysAlisPro 1.171.39.32a (Rigaku OD, 2017)'
_computing_data_reduction 'CrysAlisPro 1.171.39.32a (Rigaku OD, 2017)'
_computing_molecular_graphics 'Olex2 (Dolomanov et al., 2009)'
_computing_publication_material 'Olex2 (Dolomanov et al., 2009)'
_computing_structure_refinement 'ShelXL (Sheldrick, 2015)'
_computing_structure_solution 'ShelXT (Sheldrick, 2015)'
_diffrn_ambient_environment N~2~
_diffrn_ambient_temperature 170.00(10)
_diffrn_detector 'CCD plate'
_diffrn_measured_fraction_theta_full 1.000
_diffrn_measured_fraction_theta_max 1.000
_diffrn_measurement_details
;
List of Runs (angles in degrees, time in seconds):

  # Type    Start    End  Width  t~exp~   \w     \q     \k     \f   Frames
#--------------------------------------------------------------------------
  1  \w    -62.00 -24.00   1.00    1.00    --    0.00 -57.00  90.00   38
  2  \w    -88.00  28.00   1.00    1.00    --    0.00 -77.00-150.00  116
  3  \w    -57.00  22.00   1.00    1.00    --    0.00 -19.00 -60.00   79
  4  \w     36.00  84.00   1.00    1.00    --    0.00  57.00 -60.00   48
  5  \w      6.00  32.00   1.00    1.00    --    0.00  38.00-120.00   26
  6  \w     44.00 120.00   1.00    2.00    --   95.80 -61.00 120.00   76
  7  \w     80.00 128.00   1.00    2.00    --   95.80 -82.00   0.00   48
  8  \w     23.00 116.00   1.00    2.00    --   95.80 -45.00 -30.00   93
  9  \w     58.00  97.00   1.00    2.00    --   95.80 -82.00  90.00   39
 10  \w     58.00 101.00   1.00    2.00    --   95.80 -82.00-150.00   43
 11  \w     13.00  68.00   1.00    2.00    --   95.80 -82.00   0.00   55
 12  \w     70.00 107.00   1.00    2.00    --   95.80  15.00  30.00   37
 13  \w    135.00 185.00   1.00    2.00    --   95.80  15.00  30.00   50
 14  \w     21.00 128.00   1.00    2.00    --   95.80 -82.00 120.00  107
 15  \w      6.00  37.00   1.00    2.00    --   95.80 -82.00-150.00   31
 16  \w     31.00 104.00   1.00    2.00    --   95.80 -30.00 -30.00   73
 17  \w     32.00 114.00   1.00    2.00    --   95.80 -30.00-180.00   82
 18  \w     71.00  96.00   1.00    2.00    --   95.80 -82.00-120.00   25
 19  \w    105.00 179.00   1.00    2.00    --   95.80  30.00 -90.00   74
 20  \w    121.00 183.00   1.00    2.00    --   95.80  30.00 -60.00   62
 21  \w     34.00 125.00   1.00    2.00    --   95.80 -82.00 -60.00   91
 22  \w     78.00 125.00   1.00    2.00    --   95.80 -82.00 -90.00   47
 23  \w      6.00  42.00   1.00    2.00    --   95.80 -61.00-180.00   36
;
_diffrn_measurement_device 'four-circle diffractometer'
_diffrn_measurement_device_type 'XtaLAB AFC12 (RINC): Kappa dual home/near'
_diffrn_measurement_method '\w scans'
_diffrn_orient_matrix_type 'CrysAlisPro convention (1999,Acta A55,543-557)'
_diffrn_orient_matrix_UB_11 0.0098775000
_diffrn_orient_matrix_UB_12 0.0113761000
_diffrn_orient_matrix_UB_13 -0.0840035000
_diffrn_orient_matrix_UB_21 0.0416967000
_diffrn_orient_matrix_UB_22 -0.0003503000
_diffrn_orient_matrix_UB_23 0.0088293000
_diffrn_orient_matrix_UB_31 -0.0228500000
_diffrn_orient_matrix_UB_32 -0.0472733000
_diffrn_orient_matrix_UB_33 -0.0202450000
_diffrn_radiation_monochromator graphite
_diffrn_radiation_probe x-ray
_diffrn_radiation_type CuK\a
_diffrn_radiation_wavelength 1.54184
_diffrn_reflns_av_R_equivalents 0.0367
_diffrn_reflns_av_unetI/netI 0.0188
_diffrn_reflns_Laue_measured_fraction_full 1.000
_diffrn_reflns_Laue_measured_fraction_max 1.000
_diffrn_reflns_limit_h_max 43
_diffrn_reflns_limit_h_min -43
_diffrn_reflns_limit_k_max 26
_diffrn_reflns_limit_k_min -43
_diffrn_reflns_limit_l_max 21
_diffrn_reflns_limit_l_min -21
_diffrn_reflns_number 67250
_diffrn_reflns_point_group_measured_fraction_full 1.000
_diffrn_reflns_point_group_measured_fraction_max 1.000
_diffrn_reflns_theta_full 67.076
_diffrn_reflns_theta_max 67.076
_diffrn_reflns_theta_min 2.855
_diffrn_source 'fine-focus sealed X-ray tube'
_diffrn_source_type 'Enhance (Cu) X-ray Source'
_exptl_absorpt_coefficient_mu 0.862
_exptl_absorpt_correction_T_max 1.00000
_exptl_absorpt_correction_T_min 0.85926
_exptl_absorpt_correction_type multi-scan
_exptl_absorpt_process_details
;
CrysAlisPro 1.171.39.32a (Rigaku Oxford Diffraction, 2017)
Empirical absorption correction using spherical harmonics,
 implemented in SCALE3 ABSPACK scaling algorithm.
;
_exptl_crystal_colour 'clear light orange'
_exptl_crystal_colour_lustre clear
_exptl_crystal_colour_modifier light
_exptl_crystal_colour_primary orange
_exptl_crystal_density_diffrn 1.043
_exptl_crystal_description block
_exptl_crystal_F_000 6876
_exptl_crystal_size_max 0.32
_exptl_crystal_size_mid 0.24
_exptl_crystal_size_min 0.12
_refine_diff_density_max 0.445
_refine_diff_density_min -0.294
_refine_diff_density_rms 0.038
_refine_ls_extinction_method none
_refine_ls_goodness_of_fit_ref 1.057
_refine_ls_hydrogen_treatment constr
_refine_ls_matrix_type full
_refine_ls_number_parameters 496
_refine_ls_number_reflns 8171
_refine_ls_number_restraints 0
_refine_ls_restrained_S_all 1.057
_refine_ls_R_factor_all 0.0443
_refine_ls_R_factor_gt 0.0404
_refine_ls_shift/su_max 0.001
_refine_ls_shift/su_mean 0.000
_refine_ls_structure_factor_coef Fsqd
_refine_ls_weighting_details 'w=1/[\s^2^(Fo^2^)+(0.0529P)^2^+23.2305P] where P=(Fo^2^+2Fc^2^)/3'
_refine_ls_weighting_scheme calc
_refine_ls_wR_factor_gt 0.1079
_refine_ls_wR_factor_ref 0.1099
_reflns_Friedel_coverage 0.000
_reflns_number_gt 7243
_reflns_number_total 8171
_reflns_threshold_expression 'I > 2\s(I)'
_cod_data_source_file d2sc01086k2.cif
_cod_data_source_block exp_2191
_cod_original_cell_volume 20569.0(7)
_cod_original_sg_symbol_H-M 'R -3'
_cod_database_code 1566822
_shelx_shelxl_version_number 2017/1
_shelx_space_group_comment
;
The symmetry employed for this shelxl refinement is uniquely defined
by the following loop, which should always be used as a source of
symmetry information in preference to the above space-group names.
They are only intended as comments.
;
_reflns_odcompleteness_completeness 99.99
_reflns_odcompleteness_iscentric 1
_reflns_odcompleteness_theta 66.97
_olex2_refinement_description
;
1. Fixed Uiso
 At 1.2 times of:
  All C(H) groups
 At 1.5 times of:
  All C(H,H,H) groups
2.a Aromatic/amide H refined with riding coordinates:
 C4(H4), C5(H5), C6(H6), C7(H7), C11(H11), C14(H14), C16(H16), C19(H19),
 C21(H21), C22(H22), C23(H23), C24(H24), C27(H27), C29(H29), C35(H35), C36(H36),
  C38(H38), C39(H39), C46(H46), C48(H48)
2.b Idealised Me refined as rotating group:
 C31(H31A,H31B,H31C), C32(H32A,H32B,H32C), C33(H33A,H33B,H33C), C41(H41A,H41B,
 H41C), C42(H42A,H42B,H42C), C43(H43A,H43B,H43C), C50(H50A,H50B,H50C), C51(H51A,
 H51B,H51C), C52(H52A,H52B,H52C)
;
_olex2_submission_special_instructions 'No special instructions were received'
_oxdiff_exptl_absorpt_empirical_details
;
Empirical correction (ABSPACK) includes:
- Absorption correction using spherical harmonics
- Frame scaling
;
_oxdiff_exptl_absorpt_empirical_full_max 1.271
_oxdiff_exptl_absorpt_empirical_full_min 0.733

loop_
_space_group_symop_operation_xyz
'x, y, z'
'-y, x-y, z'
'-x+y, -x, z'
'x+2/3, y+1/3, z+1/3'
'-y+2/3, x-y+1/3, z+1/3'
'-x+y+2/3, -x+1/3, z+1/3'
'x+1/3, y+2/3, z+2/3'
'-y+1/3, x-y+2/3, z+2/3'
'-x+y+1/3, -x+2/3, z+2/3'
'-x, -y, -z'
'y, -x+y, -z'
'x-y, x, -z'
'-x+2/3, -y+1/3, -z+1/3'
'y+2/3, -x+y+1/3, -z+1/3'
'x-y+2/3, x+1/3, -z+1/3'
'-x+1/3, -y+2/3, -z+2/3'
'y+1/3, -x+y+2/3, -z+2/3'
'x-y+1/3, x+2/3, -z+2/3'

loop_
_atom_site_label
_atom_site_type_symbol
_atom_site_fract_x
_atom_site_fract_y
_atom_site_fract_z
_atom_site_U_iso_or_equiv
_atom_site_adp_type
_atom_site_occupancy
_atom_site_site_symmetry_order
_atom_site_calc_flag
_atom_site_refinement_flags_posn
_atom_site_refinement_flags_adp
_atom_site_refinement_flags_occupancy
_atom_site_disorder_assembly
_atom_site_disorder_group
S1 S 0.44115(2) 0.27417(2) 0.50629(2) 0.03494(11) Uani 1 1 d . . . . .
N1 N 0.34914(4) 0.23095(4) 0.56333(6) 0.0252(3) Uani 1 1 d . . . . .
C1 C 0.37382(4) 0.16905(4) 0.38344(8) 0.0238(3) Uani 1 1 d . . . . .
C2 C 0.37962(4) 0.15090(4) 0.31826(8) 0.0259(3) Uani 1 1 d . . . . .
C3 C 0.34790(4) 0.11023(4) 0.29611(8) 0.0254(3) Uani 1 1 d . . . . .
C4 C 0.35135(5) 0.09084(5) 0.22875(8) 0.0306(3) Uani 1 1 d . . . . .
H4 H 0.375134 0.105412 0.198532 0.037 Uiso 1 1 calc R . . . .
C5 C 0.32067(5) 0.05153(5) 0.20760(9) 0.0342(3) Uani 1 1 d . . . . .
H5 H 0.323420 0.039833 0.162917 0.041 Uiso 1 1 calc R . . . .
C6 C 0.28464(5) 0.02849(5) 0.25347(9) 0.0327(3) Uani 1 1 d . . . . .
H6 H 0.263882 0.001563 0.239021 0.039 Uiso 1 1 calc R . . . .
C7 C 0.28018(5) 0.04551(4) 0.31870(8) 0.0290(3) Uani 1 1 d . . . . .
H7 H 0.256541 0.029733 0.348693 0.035 Uiso 1 1 calc R . . . .
C8 C 0.31099(4) 0.08704(4) 0.34205(8) 0.0245(3) Uani 1 1 d . . . . .
C9 C 0.30560(4) 0.10526(4) 0.40794(8) 0.0235(3) Uani 1 1 d . . . . .
C10 C 0.33586(4) 0.14679(4) 0.42752(7) 0.0227(3) Uani 1 1 d . . . . .
C11 C 0.32920(4) 0.16813(4) 0.48867(7) 0.0231(3) Uani 1 1 d . . . . .
H11 H 0.304423 0.153853 0.516493 0.028 Uiso 1 1 calc R . . . .
C12 C 0.35794(4) 0.20889(4) 0.50793(7) 0.0229(3) Uani 1 1 d . . . . .
C13 C 0.39806(4) 0.22850(4) 0.47015(8) 0.0246(3) Uani 1 1 d . . . . .
C14 C 0.40480(4) 0.20975(4) 0.40961(8) 0.0253(3) Uani 1 1 d . . . . .
H14 H 0.430506 0.224004 0.384474 0.030 Uiso 1 1 calc R . . . .
C15 C 0.42430(5) 0.36217(4) 0.60920(8) 0.0272(3) Uani 1 1 d . . . . .
C16 C 0.44059(5) 0.34060(4) 0.56751(8) 0.0278(3) Uani 1 1 d . . . . .
H16 H 0.468373 0.355284 0.550699 0.033 Uiso 1 1 calc R . . . .
C17 C 0.41629(4) 0.29845(4) 0.55130(8) 0.0261(3) Uani 1 1 d . . . . .
C18 C 0.37322(4) 0.27496(4) 0.57490(7) 0.0242(3) Uani 1 1 d . . . . .
C19 C 0.35636(5) 0.29638(4) 0.61144(8) 0.0262(3) Uani 1 1 d . . . . .
H19 H 0.327903 0.281983 0.624281 0.031 Uiso 1 1 calc R . . . .
C20 C 0.38118(5) 0.33977(4) 0.63002(8) 0.0266(3) Uani 1 1 d . . . . .
C21 C 0.36426(5) 0.36129(5) 0.67104(8) 0.0323(3) Uani 1 1 d . . . . .
H21 H 0.335823 0.347293 0.683972 0.039 Uiso 1 1 calc R . . . .
C22 C 0.38973(6) 0.40259(5) 0.69159(9) 0.0373(4) Uani 1 1 d . . . . .
H22 H 0.378545 0.416268 0.719329 0.045 Uiso 1 1 calc R . . . .
C23 C 0.43261(6) 0.42453(5) 0.67120(9) 0.0379(4) Uani 1 1 d . . . . .
H23 H 0.449560 0.452529 0.685692 0.045 Uiso 1 1 calc R . . . .
C24 C 0.44948(5) 0.40500(5) 0.63031(8) 0.0334(3) Uani 1 1 d . . . . .
H24 H 0.477729 0.419928 0.616206 0.040 Uiso 1 1 calc R . . . .
C25 C 0.26885(4) 0.08004(4) 0.45880(7) 0.0238(3) Uani 1 1 d . . . . .
C26 C 0.27128(5) 0.05212(4) 0.51047(8) 0.0273(3) Uani 1 1 d . . . . .
C27 C 0.23750(5) 0.02915(5) 0.55897(8) 0.0327(3) Uani 1 1 d . . . . .
H27 H 0.239099 0.010811 0.593351 0.039 Uiso 1 1 calc R . . . .
C28 C 0.20162(5) 0.03272(5) 0.55770(9) 0.0344(3) Uani 1 1 d . . . . .
C29 C 0.19969(5) 0.06016(5) 0.50604(9) 0.0339(3) Uani 1 1 d . . . . .
H29 H 0.175727 0.062837 0.504579 0.041 Uiso 1 1 calc R . . . .
C30 C 0.23279(5) 0.08391(4) 0.45615(8) 0.0281(3) Uani 1 1 d . . . . .
C31 C 0.30945(5) 0.04681(5) 0.51301(9) 0.0385(4) Uani 1 1 d . . . . .
H31A H 0.312911 0.036695 0.465113 0.058 Uiso 1 1 calc GR . . . .
H31B H 0.305765 0.026854 0.551602 0.058 Uiso 1 1 calc GR . . . .
H31C H 0.334039 0.073486 0.523925 0.058 Uiso 1 1 calc GR . . . .
C32 C 0.16542(6) 0.00667(6) 0.61070(12) 0.0530(5) Uani 1 1 d . . . . .
H32A H 0.161280 -0.021333 0.614139 0.080 Uiso 1 1 calc GR . . . .
H32B H 0.140181 0.005335 0.591877 0.080 Uiso 1 1 calc GR . . . .
H32C H 0.171806 0.019476 0.659749 0.080 Uiso 1 1 calc GR . . . .
C33 C 0.22924(5) 0.11288(5) 0.40007(10) 0.0392(4) Uani 1 1 d . . . . .
H33A H 0.245669 0.141526 0.417130 0.059 Uiso 1 1 calc GR . . . .
H33B H 0.200228 0.105556 0.395375 0.059 Uiso 1 1 calc GR . . . .
H33C H 0.239579 0.110025 0.351965 0.059 Uiso 1 1 calc GR . . . .
C34 C 0.30769(4) 0.20959(4) 0.59745(8) 0.0243(3) Uani 1 1 d . . . . .
C35 C 0.30320(5) 0.19432(5) 0.67001(8) 0.0304(3) Uani 1 1 d . . . . .
H35 H 0.326576 0.197342 0.696185 0.037 Uiso 1 1 calc R . . . .
C36 C 0.26376(5) 0.17448(5) 0.70378(9) 0.0341(3) Uani 1 1 d . . . . .
H36 H 0.261134 0.164451 0.752806 0.041 Uiso 1 1 calc R . . . .
C37 C 0.22794(5) 0.16913(5) 0.66639(9) 0.0302(3) Uani 1 1 d . . . . .
C38 C 0.23342(5) 0.18502(5) 0.59314(8) 0.0307(3) Uani 1 1 d . . . . .
H38 H 0.210150 0.182030 0.566651 0.037 Uiso 1 1 calc R . . . .
C39 C 0.27274(5) 0.20512(5) 0.55901(8) 0.0287(3) Uani 1 1 d . . . . .
H39 H 0.275663 0.215612 0.510287 0.034 Uiso 1 1 calc R . . . .
C40 C 0.18409(5) 0.14528(5) 0.70331(10) 0.0377(4) Uani 1 1 d . . . . .
C41 C 0.18764(8) 0.15275(11) 0.78869(14) 0.0991(11) Uani 1 1 d . . . . .
H41A H 0.203245 0.140710 0.810505 0.149 Uiso 1 1 calc GR . . . .
H41B H 0.159907 0.139702 0.810401 0.149 Uiso 1 1 calc GR . . . .
H41C H 0.201996 0.182525 0.798629 0.149 Uiso 1 1 calc GR . . . .
C42 C 0.15494(7) 0.15988(9) 0.67546(19) 0.0951(11) Uani 1 1 d . . . . .
H42A H 0.167787 0.189808 0.682692 0.143 Uiso 1 1 calc GR . . . .
H42B H 0.128897 0.145784 0.703014 0.143 Uiso 1 1 calc GR . . . .
H42C H 0.149429 0.153436 0.622790 0.143 Uiso 1 1 calc GR . . . .
C43 C 0.16648(7) 0.09900(7) 0.69006(18) 0.0829(8) Uani 1 1 d . . . . .
H43A H 0.160142 0.092877 0.637485 0.124 Uiso 1 1 calc GR . . . .
H43B H 0.141155 0.083293 0.719093 0.124 Uiso 1 1 calc GR . . . .
H43C H 0.186852 0.091199 0.705102 0.124 Uiso 1 1 calc GR . . . .
C44 C 0.41952(5) 0.17458(4) 0.27290(8) 0.0284(3) Uani 1 1 d . . . . .
C45 C 0.42327(5) 0.20357(5) 0.21761(9) 0.0366(4) Uani 1 1 d . . . . .
C46 C 0.46073(6) 0.22503(6) 0.17678(10) 0.0457(4) Uani 1 1 d . . . . .
H46 H 0.462974 0.243925 0.139515 0.055 Uiso 1 1 calc R . . . .
C47 C 0.49459(6) 0.21910(6) 0.18993(11) 0.0460(4) Uani 1 1 d . . . . .
C48 C 0.49048(5) 0.19065(5) 0.24540(10) 0.0413(4) Uani 1 1 d . . . . .
H48 H 0.513155 0.186586 0.255332 0.050 Uiso 1 1 calc R . . . .
C49 C 0.45338(5) 0.16789(5) 0.28685(9) 0.0326(3) Uani 1 1 d . . . . .
C50 C 0.45027(6) 0.13657(6) 0.34514(11) 0.0468(4) Uani 1 1 d . . . . .
H50A H 0.444517 0.144330 0.393531 0.070 Uiso 1 1 calc GR . . . .
H50B H 0.476442 0.136481 0.347217 0.070 Uiso 1 1 calc GR . . . .
H50C H 0.427873 0.108924 0.331846 0.070 Uiso 1 1 calc GR . . . .
C51 C 0.53506(7) 0.24265(8) 0.14482(15) 0.0764(7) Uani 1 1 d . . . . .
H51A H 0.529408 0.252372 0.098375 0.115 Uiso 1 1 calc GR . . . .
H51B H 0.545874 0.224107 0.134106 0.115 Uiso 1 1 calc GR . . . .
H51C H 0.555516 0.266380 0.173416 0.115 Uiso 1 1 calc GR . . . .
C52 C 0.38809(7) 0.21234(7) 0.20098(12) 0.0581(5) Uani 1 1 d . . . . .
H52A H 0.361439 0.186971 0.207738 0.087 Uiso 1 1 calc GR . . . .
H52B H 0.390437 0.221923 0.149888 0.087 Uiso 1 1 calc GR . . . .
H52C H 0.389913 0.233715 0.234689 0.087 Uiso 1 1 calc GR . . . .

loop_
_atom_site_aniso_label
_atom_site_aniso_U_11
_atom_site_aniso_U_22
_atom_site_aniso_U_33
_atom_site_aniso_U_23
_atom_site_aniso_U_13
_atom_site_aniso_U_12
S1 0.02340(19) 0.0294(2) 0.0481(2) -0.01090(16) 0.00030(15) 0.01030(15)
N1 0.0248(6) 0.0212(6) 0.0284(6) -0.0023(5) 0.0027(5) 0.0106(5)
C1 0.0258(7) 0.0246(7) 0.0241(7) 0.0027(5) 0.0015(5) 0.0149(6)
C2 0.0281(7) 0.0267(7) 0.0255(7) 0.0033(6) 0.0035(6) 0.0158(6)
C3 0.0297(7) 0.0267(7) 0.0234(7) 0.0024(5) 0.0026(5) 0.0168(6)
C4 0.0355(8) 0.0332(8) 0.0251(7) 0.0006(6) 0.0059(6) 0.0186(7)
C5 0.0426(9) 0.0353(8) 0.0269(8) -0.0058(6) 0.0028(6) 0.0211(7)
C6 0.0355(8) 0.0274(7) 0.0329(8) -0.0060(6) -0.0002(6) 0.0141(7)
C7 0.0304(7) 0.0256(7) 0.0300(8) -0.0003(6) 0.0026(6) 0.0132(6)
C8 0.0281(7) 0.0243(7) 0.0237(7) 0.0011(5) 0.0003(5) 0.0150(6)
C9 0.0268(7) 0.0235(7) 0.0227(7) 0.0023(5) 0.0010(5) 0.0144(6)
C10 0.0257(7) 0.0228(7) 0.0222(7) 0.0024(5) 0.0007(5) 0.0140(6)
C11 0.0245(7) 0.0228(7) 0.0228(7) 0.0031(5) 0.0022(5) 0.0124(6)
C12 0.0257(7) 0.0233(7) 0.0227(7) 0.0010(5) -0.0003(5) 0.0145(6)
C13 0.0244(7) 0.0220(7) 0.0286(7) 0.0015(5) -0.0005(5) 0.0125(6)
C14 0.0241(7) 0.0253(7) 0.0279(7) 0.0029(6) 0.0030(5) 0.0134(6)
C15 0.0353(8) 0.0236(7) 0.0200(7) 0.0005(5) -0.0033(6) 0.0128(6)
C16 0.0293(7) 0.0254(7) 0.0236(7) 0.0015(5) -0.0010(6) 0.0099(6)
C17 0.0284(7) 0.0254(7) 0.0238(7) -0.0005(5) -0.0017(5) 0.0129(6)
C18 0.0278(7) 0.0217(7) 0.0219(7) -0.0005(5) -0.0023(5) 0.0115(6)
C19 0.0285(7) 0.0242(7) 0.0255(7) -0.0004(5) -0.0001(6) 0.0128(6)
C20 0.0358(8) 0.0237(7) 0.0209(7) 0.0013(5) -0.0021(6) 0.0153(6)
C21 0.0418(9) 0.0282(8) 0.0285(8) -0.0004(6) 0.0009(6) 0.0187(7)
C22 0.0539(10) 0.0304(8) 0.0315(8) -0.0059(6) -0.0019(7) 0.0238(8)
C23 0.0516(10) 0.0244(8) 0.0320(8) -0.0061(6) -0.0065(7) 0.0149(7)
C24 0.0389(8) 0.0260(7) 0.0279(8) -0.0013(6) -0.0044(6) 0.0108(7)
C25 0.0273(7) 0.0200(6) 0.0221(7) -0.0025(5) 0.0014(5) 0.0104(6)
C26 0.0326(8) 0.0247(7) 0.0235(7) -0.0012(5) 0.0001(6) 0.0134(6)
C27 0.0413(9) 0.0271(7) 0.0258(7) 0.0031(6) 0.0031(6) 0.0143(7)
C28 0.0342(8) 0.0258(7) 0.0334(8) -0.0004(6) 0.0083(6) 0.0076(6)
C29 0.0274(8) 0.0312(8) 0.0413(9) -0.0033(7) 0.0052(6) 0.0133(6)
C30 0.0297(7) 0.0235(7) 0.0307(7) -0.0019(6) 0.0006(6) 0.0130(6)
C31 0.0426(9) 0.0449(9) 0.0354(9) 0.0093(7) 0.0020(7) 0.0273(8)
C32 0.0473(11) 0.0421(10) 0.0586(12) 0.0111(9) 0.0230(9) 0.0141(9)
C33 0.0364(9) 0.0374(9) 0.0494(10) 0.0062(7) 0.0007(7) 0.0226(7)
C34 0.0266(7) 0.0197(6) 0.0273(7) -0.0024(5) 0.0023(6) 0.0121(6)
C35 0.0313(8) 0.0350(8) 0.0305(8) 0.0012(6) -0.0002(6) 0.0206(7)
C36 0.0372(8) 0.0401(9) 0.0306(8) 0.0094(6) 0.0059(6) 0.0235(7)
C37 0.0310(8) 0.0265(7) 0.0366(8) 0.0032(6) 0.0059(6) 0.0171(6)
C38 0.0286(8) 0.0326(8) 0.0327(8) -0.0006(6) -0.0015(6) 0.0166(6)
C39 0.0322(8) 0.0300(7) 0.0252(7) 0.0000(6) 0.0006(6) 0.0165(6)
C40 0.0319(8) 0.0369(9) 0.0459(9) 0.0105(7) 0.0111(7) 0.0184(7)
C41 0.0546(14) 0.152(3) 0.0591(15) -0.0028(16) 0.0267(12) 0.0277(16)
C42 0.0498(13) 0.112(2) 0.143(3) 0.079(2) 0.0512(15) 0.0553(15)
C43 0.0534(13) 0.0449(12) 0.134(2) 0.0060(13) 0.0324(14) 0.0125(10)
C44 0.0297(7) 0.0272(7) 0.0271(7) -0.0035(6) 0.0049(6) 0.0132(6)
C45 0.0389(9) 0.0358(8) 0.0350(8) 0.0063(7) 0.0103(7) 0.0186(7)
C46 0.0490(10) 0.0405(9) 0.0431(10) 0.0125(8) 0.0164(8) 0.0189(8)
C47 0.0373(9) 0.0410(9) 0.0497(10) -0.0003(8) 0.0162(8) 0.0120(8)
C48 0.0302(8) 0.0413(9) 0.0513(10) -0.0105(8) 0.0032(7) 0.0172(7)
C49 0.0324(8) 0.0308(8) 0.0352(8) -0.0060(6) 0.0012(6) 0.0162(7)
C50 0.0468(10) 0.0520(11) 0.0510(11) 0.0032(8) -0.0007(8) 0.0318(9)
C51 0.0510(13) 0.0750(16) 0.0863(17) 0.0161(13) 0.0354(12) 0.0189(12)
C52 0.0558(12) 0.0680(13) 0.0612(12) 0.0302(10) 0.0160(10) 0.0390(11)

loop_
_atom_type_symbol
_atom_type_description
_atom_type_scat_dispersion_real
_atom_type_scat_dispersion_imag
_atom_type_scat_source
C C 0.0181 0.0091 'International Tables Vol C Tables 4.2.6.8 and 6.1.1.4'
H H 0.0000 0.0000 'International Tables Vol C Tables 4.2.6.8 and 6.1.1.4'
N N 0.0311 0.0180 'International Tables Vol C Tables 4.2.6.8 and 6.1.1.4'
S S 0.3331 0.5567 'International Tables Vol C Tables 4.2.6.8 and 6.1.1.4'

loop_
_geom_angle_atom_site_label_1
_geom_angle_atom_site_label_2
_geom_angle_atom_site_label_3
_geom_angle
_geom_angle_site_symmetry_1
_geom_angle_site_symmetry_3
_geom_angle_publ_flag
C13 S1 C17 101.72(7) . . ?
C12 N1 C18 124.37(11) . . ?
C12 N1 C34 117.46(11) . . ?
C18 N1 C34 116.31(11) . . ?
C2 C1 C10 120.79(12) . . ?
C2 C1 C14 122.29(13) . . ?
C14 C1 C10 116.91(12) . . ?
C1 C2 C3 119.35(12) . . ?
C1 C2 C44 120.10(12) . . ?
C3 C2 C44 120.55(12) . . ?
C2 C3 C4 121.82(13) . . ?
C2 C3 C8 120.01(12) . . ?
C4 C3 C8 118.18(13) . . ?
C3 C4 H4 119.2 . . ?
C5 C4 C3 121.63(14) . . ?
C5 C4 H4 119.2 . . ?
C4 C5 H5 119.9 . . ?
C4 C5 C6 120.12(14) . . ?
C6 C5 H5 119.9 . . ?
C5 C6 H6 119.8 . . ?
C7 C6 C5 120.35(14) . . ?
C7 C6 H6 119.8 . . ?
C6 C7 H7 119.3 . . ?
C6 C7 C8 121.44(14) . . ?
C8 C7 H7 119.3 . . ?
C7 C8 C3 118.25(12) . . ?
C9 C8 C3 120.29(12) . . ?
C9 C8 C7 121.46(13) . . ?
C8 C9 C25 120.31(12) . . ?
C10 C9 C8 119.76(12) . . ?
C10 C9 C25 119.87(12) . . ?
C9 C10 C1 119.57(12) . . ?
C9 C10 C11 121.46(12) . . ?
C11 C10 C1 118.93(12) . . ?
C10 C11 H11 118.8 . . ?
C12 C11 C10 122.47(12) . . ?
C12 C11 H11 118.8 . . ?
N1 C12 C13 120.58(12) . . ?
C11 C12 N1 121.80(12) . . ?
C11 C12 C13 117.62(12) . . ?
C12 C13 S1 120.96(10) . . ?
C14 C13 S1 117.83(11) . . ?
C14 C13 C12 120.89(12) . . ?
C1 C14 H14 118.9 . . ?
C13 C14 C1 122.25(13) . . ?
C13 C14 H14 118.9 . . ?
C16 C15 C20 118.19(13) . . ?
C16 C15 C24 122.31(14) . . ?
C24 C15 C20 119.50(13) . . ?
C15 C16 H16 119.3 . . ?
C17 C16 C15 121.37(13) . . ?
C17 C16 H16 119.3 . . ?
C16 C17 S1 117.20(11) . . ?
C16 C17 C18 120.99(13) . . ?
C18 C17 S1 121.68(10) . . ?
N1 C18 C17 121.00(12) . . ?
C19 C18 N1 121.04(12) . . ?
C19 C18 C17 117.93(12) . . ?
C18 C19 H19 119.1 . . ?
C18 C19 C20 121.85(13) . . ?
C20 C19 H19 119.1 . . ?
C15 C20 C19 119.47(13) . . ?
C15 C20 C21 118.73(13) . . ?
C19 C20 C21 121.78(14) . . ?
C20 C21 H21 119.9 . . ?
C22 C21 C20 120.20(15) . . ?
C22 C21 H21 119.9 . . ?
C21 C22 H22 119.6 . . ?
C21 C22 C23 120.71(15) . . ?
C23 C22 H22 119.6 . . ?
C22 C23 H23 119.8 . . ?
C24 C23 C22 120.39(14) . . ?
C24 C23 H23 119.8 . . ?
C15 C24 H24 119.8 . . ?
C23 C24 C15 120.44(15) . . ?
C23 C24 H24 119.8 . . ?
C26 C25 C9 118.51(12) . . ?
C30 C25 C9 121.41(12) . . ?
C30 C25 C26 120.07(13) . . ?
C25 C26 C31 120.86(13) . . ?
C27 C26 C25 118.79(14) . . ?
C27 C26 C31 120.35(13) . . ?
C26 C27 H27 118.9 . . ?
C28 C27 C26 122.11(14) . . ?
C28 C27 H27 118.9 . . ?
C27 C28 C29 118.26(14) . . ?
C27 C28 C32 120.30(15) . . ?
C29 C28 C32 121.43(16) . . ?
C28 C29 H29 119.1 . . ?
C28 C29 C30 121.77(14) . . ?
C30 C29 H29 119.1 . . ?
C25 C30 C29 119.00(13) . . ?
C25 C30 C33 120.79(13) . . ?
C29 C30 C33 120.21(14) . . ?
C26 C31 H31A 109.5 . . ?
C26 C31 H31B 109.5 . . ?
C26 C31 H31C 109.5 . . ?
H31A C31 H31B 109.5 . . ?
H31A C31 H31C 109.5 . . ?
H31B C31 H31C 109.5 . . ?
C28 C32 H32A 109.5 . . ?
C28 C32 H32B 109.5 . . ?
C28 C32 H32C 109.5 . . ?
H32A C32 H32B 109.5 . . ?
H32A C32 H32C 109.5 . . ?
H32B C32 H32C 109.5 . . ?
C30 C33 H33A 109.5 . . ?
C30 C33 H33B 109.5 . . ?
C30 C33 H33C 109.5 . . ?
H33A C33 H33B 109.5 . . ?
H33A C33 H33C 109.5 . . ?
H33B C33 H33C 109.5 . . ?
C35 C34 N1 119.30(12) . . ?
C35 C34 C39 119.71(13) . . ?
C39 C34 N1 120.98(12) . . ?
C34 C35 H35 120.1 . . ?
C34 C35 C36 119.81(14) . . ?
C36 C35 H35 120.1 . . ?
C35 C36 H36 119.1 . . ?
C35 C36 C37 121.87(14) . . ?
C37 C36 H36 119.1 . . ?
C36 C37 C38 117.09(13) . . ?
C36 C37 C40 121.23(14) . . ?
C38 C37 C40 121.64(14) . . ?
C37 C38 H38 119.2 . . ?
C39 C38 C37 121.51(14) . . ?
C39 C38 H38 119.2 . . ?
C34 C39 C38 120.00(14) . . ?
C34 C39 H39 120.0 . . ?
C38 C39 H39 120.0 . . ?
C41 C40 C37 110.37(15) . . ?
C42 C40 C37 112.62(14) . . ?
C42 C40 C41 105.9(2) . . ?
C42 C40 C43 111.8(2) . . ?
C43 C40 C37 108.15(14) . . ?
C43 C40 C41 107.9(2) . . ?
C40 C41 H41A 109.5 . . ?
C40 C41 H41B 109.5 . . ?
C40 C41 H41C 109.5 . . ?
H41A C41 H41B 109.5 . . ?
H41A C41 H41C 109.5 . . ?
H41B C41 H41C 109.5 . . ?
C40 C42 H42A 109.5 . . ?
C40 C42 H42B 109.5 . . ?
C40 C42 H42C 109.5 . . ?
H42A C42 H42B 109.5 . . ?
H42A C42 H42C 109.5 . . ?
H42B C42 H42C 109.5 . . ?
C40 C43 H43A 109.5 . . ?
C40 C43 H43B 109.5 . . ?
C40 C43 H43C 109.5 . . ?
H43A C43 H43B 109.5 . . ?
H43A C43 H43C 109.5 . . ?
H43B C43 H43C 109.5 . . ?
C45 C44 C2 120.68(13) . . ?
C45 C44 C49 119.75(14) . . ?
C49 C44 C2 119.56(13) . . ?
C44 C45 C52 121.94(14) . . ?
C46 C45 C44 119.14(15) . . ?
C46 C45 C52 118.92(15) . . ?
C45 C46 H46 119.0 . . ?
C47 C46 C45 122.05(16) . . ?
C47 C46 H46 119.0 . . ?
C46 C47 C48 118.01(15) . . ?
C46 C47 C51 121.31(19) . . ?
C48 C47 C51 120.68(18) . . ?
C47 C48 H48 119.0 . . ?
C47 C48 C49 122.05(16) . . ?
C49 C48 H48 119.0 . . ?
C44 C49 C50 121.21(14) . . ?
C48 C49 C44 118.99(15) . . ?
C48 C49 C50 119.80(15) . . ?
C49 C50 H50A 109.5 . . ?
C49 C50 H50B 109.5 . . ?
C49 C50 H50C 109.5 . . ?
H50A C50 H50B 109.5 . . ?
H50A C50 H50C 109.5 . . ?
H50B C50 H50C 109.5 . . ?
C47 C51 H51A 109.5 . . ?
C47 C51 H51B 109.5 . . ?
C47 C51 H51C 109.5 . . ?
H51A C51 H51B 109.5 . . ?
H51A C51 H51C 109.5 . . ?
H51B C51 H51C 109.5 . . ?
C45 C52 H52A 109.5 . . ?
C45 C52 H52B 109.5 . . ?
C45 C52 H52C 109.5 . . ?
H52A C52 H52B 109.5 . . ?
H52A C52 H52C 109.5 . . ?
H52B C52 H52C 109.5 . . ?

loop_
_geom_bond_atom_site_label_1
_geom_bond_atom_site_label_2
_geom_bond_distance
_geom_bond_site_symmetry_2
_geom_bond_publ_flag
S1 C13 1.7479(14) . ?
S1 C17 1.7503(14) . ?
N1 C12 1.4075(17) . ?
N1 C18 1.4118(17) . ?
N1 C34 1.4466(17) . ?
C1 C2 1.4013(19) . ?
C1 C10 1.4396(19) . ?
C1 C14 1.425(2) . ?
C2 C3 1.410(2) . ?
C2 C44 1.5047(19) . ?
C3 C4 1.427(2) . ?
C3 C8 1.4361(19) . ?
C4 H4 0.9300 . ?
C4 C5 1.362(2) . ?
C5 H5 0.9300 . ?
C5 C6 1.414(2) . ?
C6 H6 0.9300 . ?
C6 C7 1.362(2) . ?
C7 H7 0.9300 . ?
C7 C8 1.428(2) . ?
C8 C9 1.4076(19) . ?
C9 C10 1.4048(19) . ?
C9 C25 1.4942(19) . ?
C10 C11 1.4270(19) . ?
C11 H11 0.9300 . ?
C11 C12 1.3704(19) . ?
C12 C13 1.4372(19) . ?
C13 C14 1.362(2) . ?
C14 H14 0.9300 . ?
C15 C16 1.413(2) . ?
C15 C20 1.416(2) . ?
C15 C24 1.415(2) . ?
C16 H16 0.9300 . ?
C16 C17 1.3713(19) . ?
C17 C18 1.429(2) . ?
C18 C19 1.378(2) . ?
C19 H19 0.9300 . ?
C19 C20 1.4185(19) . ?
C20 C21 1.421(2) . ?
C21 H21 0.9300 . ?
C21 C22 1.370(2) . ?
C22 H22 0.9300 . ?
C22 C23 1.406(2) . ?
C23 H23 0.9300 . ?
C23 C24 1.364(2) . ?
C24 H24 0.9300 . ?
C25 C26 1.4080(19) . ?
C25 C30 1.397(2) . ?
C26 C27 1.391(2) . ?
C26 C31 1.504(2) . ?
C27 H27 0.9300 . ?
C27 C28 1.383(2) . ?
C28 C29 1.387(2) . ?
C28 C32 1.511(2) . ?
C29 H29 0.9300 . ?
C29 C30 1.397(2) . ?
C30 C33 1.506(2) . ?
C31 H31A 0.9600 . ?
C31 H31B 0.9600 . ?
C31 H31C 0.9600 . ?
C32 H32A 0.9600 . ?
C32 H32B 0.9600 . ?
C32 H32C 0.9600 . ?
C33 H33A 0.9600 . ?
C33 H33B 0.9600 . ?
C33 H33C 0.9600 . ?
C34 C35 1.380(2) . ?
C34 C39 1.385(2) . ?
C35 H35 0.9300 . ?
C35 C36 1.386(2) . ?
C36 H36 0.9300 . ?
C36 C37 1.393(2) . ?
C37 C38 1.396(2) . ?
C37 C40 1.538(2) . ?
C38 H38 0.9300 . ?
C38 C39 1.385(2) . ?
C39 H39 0.9300 . ?
C40 C41 1.533(3) . ?
C40 C42 1.496(3) . ?
C40 C43 1.499(3) . ?
C41 H41A 0.9600 . ?
C41 H41B 0.9600 . ?
C41 H41C 0.9600 . ?
C42 H42A 0.9600 . ?
C42 H42B 0.9600 . ?
C42 H42C 0.9600 . ?
C43 H43A 0.9600 . ?
C43 H43B 0.9600 . ?
C43 H43C 0.9600 . ?
C44 C45 1.400(2) . ?
C44 C49 1.400(2) . ?
C45 C46 1.394(2) . ?
C45 C52 1.503(2) . ?
C46 H46 0.9300 . ?
C46 C47 1.380(3) . ?
C47 C48 1.385(3) . ?
C47 C51 1.517(2) . ?
C48 H48 0.9300 . ?
C48 C49 1.395(2) . ?
C49 C50 1.505(2) . ?
C50 H50A 0.9600 . ?
C50 H50B 0.9600 . ?
C50 H50C 0.9600 . ?
C51 H51A 0.9600 . ?
C51 H51B 0.9600 . ?
C51 H51C 0.9600 . ?
C52 H52A 0.9600 . ?
C52 H52B 0.9600 . ?
C52 H52C 0.9600 . ?

loop_
_smtbx_masks_void_nr
_smtbx_masks_void_average_x
_smtbx_masks_void_average_y
_smtbx_masks_void_average_z
_smtbx_masks_void_volume
_smtbx_masks_void_count_electrons
_smtbx_masks_void_content
1 0.000 0.000 -0.628 1258.0 244.9 ?
2 0.333 0.667 -0.161 1258.0 244.9 ?
3 0.667 0.333 -0.494 1258.0 244.9 ?
